data_4307040
loop_
_publ_author_name
'You-gui Huang'
'Ben-lai Wu'
'Da-qiang Yuan'
'Yan-qing Xu'
'Fei-long Jiang'
'Mao-chun Hong'

_publ_section_title
;
New Lanthanide Hybrid as Clustered Infinite Nanotunnel with 3D Ln-O-Ln
Framework and (3,4)-Connected Net
;
_journal_name_full 'Inorganic Chemistry'
_journal_page_first 1171
_journal_page_last 1176
_journal_paper_doi 10.1021/ic0615271
_journal_volume 46
_journal_year 2007
_chemical_formula_moiety 'C24 H27 N8 O24 Sm3'
_chemical_formula_sum 'C24 H27 N8 O24 Sm3'
_chemical_formula_weight 1262.53
_chemical_name_systematic
;
 ?
;
_space_group_IT_number 88
_symmetry_cell_setting tetragonal
_symmetry_space_group_name_Hall '-I 4ad'
_symmetry_space_group_name_H-M 'I 41/a :2'
_atom_sites_solution_hydrogens geom
_atom_sites_solution_primary direct
_atom_sites_solution_secondary difmap
_audit_creation_method SHELXL-97
_cell_angle_alpha 90.00
_cell_angle_beta 90.00
_cell_angle_gamma 90.00
_cell_formula_units_Z 4
_cell_length_a 15.0751(6)
_cell_length_b 15.0751(6)
_cell_length_c 14.7426(7)
_cell_measurement_reflns_used 6254
_cell_measurement_temperature 293(2)
_cell_measurement_theta_max 25.68
_cell_measurement_theta_min 1.93
_cell_volume 3350.4(2)
_computing_cell_refinement 'Siemens SMART & SAINT'
_computing_data_collection 'Siemens SMART'
_computing_data_reduction 'Siemens XPREP'
_computing_structure_refinement 'Siemens SHELXTL'
_computing_structure_solution 'Siemens SHELXTL'
_diffrn_ambient_temperature 293(2)
_diffrn_measured_fraction_theta_full 0.998
_diffrn_measured_fraction_theta_max 0.998
_diffrn_measurement_device_type 'Smart CCD'
_diffrn_measurement_method '\w scan'
_diffrn_radiation_monochromator graphite
_diffrn_radiation_source 'fine-focus sealed tube'
_diffrn_radiation_type MoK\a
_diffrn_radiation_wavelength 0.71073
_diffrn_reflns_av_R_equivalents 0.0434
_diffrn_reflns_av_sigmaI/netI 0.0241
_diffrn_reflns_limit_h_max 17
_diffrn_reflns_limit_h_min -18
_diffrn_reflns_limit_k_max 18
_diffrn_reflns_limit_k_min -9
_diffrn_reflns_limit_l_max 16
_diffrn_reflns_limit_l_min -17
_diffrn_reflns_number 9001
_diffrn_reflns_theta_full 25.68
_diffrn_reflns_theta_max 25.68
_diffrn_reflns_theta_min 1.93
_diffrn_standards_decay_% 0
_diffrn_standards_interval_count 0
_diffrn_standards_interval_time .
_diffrn_standards_number 0
_exptl_absorpt_coefficient_mu 5.304
_exptl_absorpt_correction_T_max 1.0000
_exptl_absorpt_correction_T_min .5322
_exptl_absorpt_correction_type empirical
_exptl_absorpt_process_details 'SADABS (Sheldrick, 1996)'
_exptl_crystal_colour colorless
_exptl_crystal_density_diffrn 2.489
_exptl_crystal_density_method 'not measured'
_exptl_crystal_description prism
_exptl_crystal_F_000 2392
_exptl_crystal_size_max .30
_exptl_crystal_size_mid .25
_exptl_crystal_size_min .15
_refine_diff_density_max 0.887
_refine_diff_density_min -1.264
_refine_diff_density_rms 0.145
_refine_ls_extinction_method none
_refine_ls_goodness_of_fit_ref 1.224
_refine_ls_hydrogen_treatment constr
_refine_ls_matrix_type full
_refine_ls_number_parameters 138
_refine_ls_number_reflns 1588
_refine_ls_number_restraints 0
_refine_ls_restrained_S_all 1.224
_refine_ls_R_factor_gt 0.0520
_refine_ls_shift/su_max 0.005
_refine_ls_shift/su_mean 0.001
_refine_ls_structure_factor_coef Fsqd
_refine_ls_weighting_details 'calc w=1/[\s^2^(Fo^2^)+(0.0758P)^2^+58.4418P] where P=(Fo^2^+2Fc^2^)/3'
_refine_ls_weighting_scheme calc
_refine_ls_wR_factor_gt 0.1460
_refine_ls_wR_factor_ref 0.1482
_reflns_number_gt 1504
_reflns_number_total 1588
_reflns_threshold_expression >2sigma(I)
_cod_data_source_file ic0615271si20060812_085615.cif
_cod_data_source_block e:\huang\data\hyg-1003\h
_cod_original_sg_symbol_H-M 'I 41/a'
_cod_database_code 4307040
_refine_ls_r_factor_ref 0.0562

loop_
_symmetry_equiv_pos_as_xyz
'x, y, z'
'-y+3/4, x+1/4, z+1/4'
'-x, -y+1/2, z'
'y+1/4, -x+1/4, z+1/4'
'x+1/2, y+1/2, z+1/2'
'-y+5/4, x+3/4, z+3/4'
'-x+1/2, -y+1, z+1/2'
'y+3/4, -x+3/4, z+3/4'
'-x, -y, -z'
'y-3/4, -x-1/4, -z-1/4'
'x, y-1/2, -z'
'-y-1/4, x-1/4, -z-1/4'
'-x+1/2, -y+1/2, -z+1/2'
'y-1/4, -x+1/4, -z+1/4'
'x+1/2, y, -z+1/2'
'-y+1/4, x+1/4, -z+1/4'

loop_
_atom_site_label
_atom_site_type_symbol
_atom_site_fract_x
_atom_site_fract_y
_atom_site_fract_z
_atom_site_U_iso_or_equiv
_atom_site_adp_type
_atom_site_occupancy
_atom_site_symmetry_multiplicity
_atom_site_calc_flag
_atom_site_refinement_flags
_atom_site_disorder_assembly
_atom_site_disorder_group
Sm1 Sm 0.5000 0.7500 0.1250 0.0213(3) Uani 1 4 d S . .
Sm2 Sm 0.30602(5) 0.52981(5) 0.14926(5) 0.0180(3) Uani 0.50 1 d P . .
O2 O 0.0462(4) 0.6659(4) 0.2463(4) 0.0324(15) Uani 1 1 d . . .
O4 O 0.0183(6) 0.5614(6) -0.2170(5) 0.055(2) Uani 1 1 d . . .
C6 C 0.0820(5) 0.5617(5) -0.0709(5) 0.0217(17) Uani 1 1 d . . .
O1 O 0.1780(6) 0.5974(5) 0.2436(5) 0.054(2) Uani 1 1 d . . .
C8 C 0.0786(7) 0.5322(6) -0.1688(6) 0.034(2) Uani 1 1 d . . .
O6 O 0.4621(6) 0.4795(6) 0.1126(5) 0.054(2) Uani 1 1 d . . .
C2 N 0.1594(5) 0.5566(5) 0.0668(5) 0.0277(16) Uani 0.50 1 d P . .
N2 N 0.1594(5) 0.5566(5) 0.0668(5) 0.0277(16) Uani 0.50 1 d P . .
O5 O 0.3674(5) 0.6712(5) 0.1806(5) 0.0448(18) Uani 1 1 d . . .
N1 N 0.1527(6) 0.5331(5) -0.0205(5) 0.0318(17) Uani 0.50 1 d P . .
C1 N 0.1527(6) 0.5331(5) -0.0205(5) 0.0318(17) Uani 0.50 1 d P . .
C5 C 0.0176(6) 0.6140(5) -0.0321(6) 0.0240(17) Uani 1 1 d . . .
H5 H -0.0292 0.6355 -0.0669 0.029 Uiso 1 1 calc R . .
C3 C 0.0954(5) 0.6048(5) 0.1075(5) 0.0191(16) Uani 1 1 d . . .
C4 C 0.0231(5) 0.6344(5) 0.0593(6) 0.0224(17) Uani 1 1 d . . .
H4 H -0.0211 0.6674 0.0875 0.027 Uiso 1 1 calc R . .
C7 C 0.1072(6) 0.6235(6) 0.2075(6) 0.0260(18) Uani 1 1 d . . .
O3 O 0.1385(5) 0.4786(6) -0.1942(5) 0.052(2) Uani 1 1 d . . .
H6A H 0.4792 0.4626 0.1637 0.063 Uiso 1 1 d R . .
H5A H 0.3803 0.6668 0.2341 0.063 Uiso 1 1 d R . .
H6B H 0.5005 0.4963 0.0727 0.063 Uiso 1 1 d R . .

loop_
_atom_site_aniso_label
_atom_site_aniso_U_11
_atom_site_aniso_U_22
_atom_site_aniso_U_33
_atom_site_aniso_U_23
_atom_site_aniso_U_13
_atom_site_aniso_U_12
Sm1 0.0282(4) 0.0282(4) 0.0075(4) 0.000 0.000 0.000
Sm2 0.0213(5) 0.0264(5) 0.0063(4) 0.0011(3) 0.0006(3) 0.0046(3)
O2 0.046(4) 0.032(3) 0.020(3) -0.008(3) 0.003(3) 0.008(3)
O4 0.087(6) 0.069(5) 0.010(3) -0.004(3) -0.016(4) 0.004(5)
C6 0.028(4) 0.025(4) 0.012(4) -0.001(3) -0.001(3) -0.004(3)
O1 0.068(5) 0.060(5) 0.032(4) -0.025(4) -0.034(4) 0.028(4)
C8 0.045(6) 0.033(5) 0.023(5) -0.010(4) 0.013(4) -0.019(4)
O6 0.057(5) 0.069(6) 0.036(4) 0.012(4) -0.011(4) -0.001(4)
C2 0.031(4) 0.037(4) 0.014(3) 0.001(3) 0.001(3) 0.002(3)
N2 0.031(4) 0.037(4) 0.014(3) 0.001(3) 0.001(3) 0.002(3)
O5 0.047(4) 0.061(5) 0.026(4) 0.012(3) -0.007(3) -0.013(4)
N1 0.046(5) 0.032(4) 0.017(4) -0.003(3) 0.000(3) 0.004(3)
C1 0.046(5) 0.032(4) 0.017(4) -0.003(3) 0.000(3) 0.004(3)
C5 0.030(4) 0.023(4) 0.020(4) 0.003(3) -0.004(3) 0.002(3)
C3 0.028(4) 0.022(4) 0.006(3) -0.004(3) -0.002(3) -0.006(3)
C4 0.026(4) 0.022(4) 0.019(4) -0.002(3) 0.001(3) -0.003(3)
C7 0.045(5) 0.018(4) 0.015(4) -0.003(3) -0.005(4) 0.003(4)
O3 0.038(4) 0.080(6) 0.039(4) -0.039(4) 0.013(3) -0.027(4)

loop_
_atom_type_symbol
_atom_type_description
_atom_type_scat_dispersion_real
_atom_type_scat_dispersion_imag
_atom_type_scat_source
C C 0.0033 0.0016 'International Tables Vol C Tables 4.2.6.8 and 6.1.1.4'
H H 0.0000 0.0000 'International Tables Vol C Tables 4.2.6.8 and 6.1.1.4'
N N 0.0061 0.0033 'International Tables Vol C Tables 4.2.6.8 and 6.1.1.4'
O O 0.0106 0.0060 'International Tables Vol C Tables 4.2.6.8 and 6.1.1.4'
Sm Sm -0.1638 3.4418 'International Tables Vol C Tables 4.2.6.8 and 6.1.1.4'

loop_
_geom_angle_atom_site_label_1
_geom_angle_atom_site_label_2
_geom_angle_atom_site_label_3
_geom_angle
_geom_angle_site_symmetry_1
_geom_angle_site_symmetry_3
_geom_angle_publ_flag
O2 Sm1 O2 129.21(19) 8_454 15 ?
O2 Sm1 O2 74.7(3) 8_454 6_554 ?
O2 Sm1 O2 129.21(19) 15 6_554 ?
O2 Sm1 O2 129.21(19) 8_454 13_565 ?
O2 Sm1 O2 74.7(3) 15 13_565 ?
O2 Sm1 O2 129.21(19) 6_554 13_565 ?
O2 Sm1 O5 146.7(2) 8_454 3_665 ?
O2 Sm1 O5 75.8(2) 15 3_665 ?
O2 Sm1 O5 72.1(2) 6_554 3_665 ?
O2 Sm1 O5 73.5(2) 13_565 3_665 ?
O2 Sm1 O5 75.8(2) 8_454 16_655 ?
O2 Sm1 O5 72.1(2) 15 16_655 ?
O2 Sm1 O5 73.5(2) 6_554 16_655 ?
O2 Sm1 O5 146.7(2) 13_565 16_655 ?
O5 Sm1 O5 96.34(10) 3_665 16_655 ?
O2 Sm1 O5 72.1(2) 8_454 . ?
O2 Sm1 O5 73.5(2) 15 . ?
O2 Sm1 O5 146.7(2) 6_554 . ?
O2 Sm1 O5 75.8(2) 13_565 . ?
O5 Sm1 O5 141.2(3) 3_665 . ?
O5 Sm1 O5 96.34(10) 16_655 . ?
O2 Sm1 O5 73.5(2) 8_454 14_565 ?
O2 Sm1 O5 146.7(2) 15 14_565 ?
O2 Sm1 O5 75.8(2) 6_554 14_565 ?
O2 Sm1 O5 72.1(2) 13_565 14_565 ?
O5 Sm1 O5 96.34(10) 3_665 14_565 ?
O5 Sm1 O5 141.2(3) 16_655 14_565 ?
O5 Sm1 O5 96.34(10) . 14_565 ?
O5 Sm2 O3 74.4(2) . 7 ?
O5 Sm2 O1 81.4(3) . 8_454 ?
O3 Sm2 O1 143.4(2) 7 8_454 ?
O5 Sm2 O6 87.0(3) . . ?
O3 Sm2 O6 82.5(3) 7 . ?
O1 Sm2 O6 69.1(3) 8_454 . ?
O5 Sm2 C2 106.8(2) . . ?
O3 Sm2 C2 138.5(2) 7 . ?
O1 Sm2 C2 74.6(2) 8_454 . ?
O6 Sm2 C2 138.6(2) . . ?
O5 Sm2 O1 80.3(3) . . ?
O3 Sm2 O1 76.7(2) 7 . ?
O1 Sm2 O1 126.04(19) 8_454 . ?
O6 Sm2 O1 157.8(2) . . ?
C2 Sm2 O1 63.1(2) . . ?
O5 Sm2 O3 157.3(2) . 2 ?
O3 Sm2 O3 121.69(19) 7 2 ?
O1 Sm2 O3 76.6(2) 8_454 2 ?
O6 Sm2 O3 80.1(3) . 2 ?
C2 Sm2 O3 72.7(2) . 2 ?
O1 Sm2 O3 117.3(3) . 2 ?
O5 Sm2 C1 140.3(2) . 2 ?
O3 Sm2 C1 73.3(2) 7 2 ?
O1 Sm2 C1 137.7(2) 8_454 2 ?
O6 Sm2 C1 110.7(3) . 2 ?
C2 Sm2 C1 83.5(2) . 2 ?
O1 Sm2 C1 70.3(3) . 2 ?
O3 Sm2 C1 62.3(2) 2 2 ?
O5 Sm2 N1 140.3(2) . 2 ?
O3 Sm2 N1 73.3(2) 7 2 ?
O1 Sm2 N1 137.7(2) 8_454 2 ?
O6 Sm2 N1 110.7(3) . 2 ?
C2 Sm2 N1 83.5(2) . 2 ?
O1 Sm2 N1 70.3(3) . 2 ?
O3 Sm2 N1 62.3(2) 2 2 ?
C1 Sm2 N1 0.0(4) 2 2 ?
O5 Sm2 Sm2 121.25(17) . 8_454 ?
O3 Sm2 Sm2 154.0(2) 7 8_454 ?
O1 Sm2 Sm2 40.15(18) 8_454 8_454 ?
O6 Sm2 Sm2 78.13(18) . 8_454 ?
C2 Sm2 Sm2 61.21(16) . 8_454 ?
O1 Sm2 Sm2 124.01(14) . 8_454 ?
O3 Sm2 Sm2 37.76(15) 2 8_454 ?
C1 Sm2 Sm2 97.54(17) 2 8_454 ?
N1 Sm2 Sm2 97.54(17) 2 8_454 ?
O5 Sm2 Sm2 81.68(18) . 2 ?
O3 Sm2 Sm2 40.17(19) 7 2 ?
O1 Sm2 Sm2 158.8(2) 8_454 2 ?
O6 Sm2 Sm2 122.49(17) . 2 ?
C2 Sm2 Sm2 98.37(16) . 2 ?
O1 Sm2 Sm2 37.81(15) . 2 ?
O3 Sm2 Sm2 121.03(15) 2 2 ?
C1 Sm2 Sm2 58.75(17) 2 2 ?
N1 Sm2 Sm2 58.75(17) 2 2 ?
Sm2 Sm2 Sm2 151.79(2) 8_454 2 ?
C7 O2 Sm1 147.7(6) . 13_565 ?
N1 C6 C5 120.3(7) . . ?
N1 C6 C8 116.9(8) . . ?
C5 C6 C8 122.8(8) . . ?
C7 O1 Sm2 134.0(7) . 2 ?
C7 O1 Sm2 122.0(6) . . ?
Sm2 O1 Sm2 102.0(2) 2 . ?
O4 C8 O3 125.6(9) . . ?
O4 C8 C6 118.0(9) . . ?
O3 C8 C6 116.4(9) . . ?
Sm2 O6 H6A 100.6 . . ?
Sm2 O6 H6B 132.8 . . ?
H6A O6 H6B 119.9 . . ?
N1 C2 C3 121.1(7) . . ?
N1 C2 Sm2 118.7(6) . . ?
C3 C2 Sm2 119.5(5) . . ?
Sm2 O5 Sm1 133.3(4) . . ?
Sm2 O5 H5A 102.0 . . ?
Sm1 O5 H5A 99.6 . . ?
C2 N1 C6 119.8(8) . . ?
C2 N1 Sm2 120.9(6) . 8_454 ?
C6 N1 Sm2 119.0(5) . 8_454 ?
C6 C5 C4 119.3(8) . . ?
C6 C5 H5 120.4 . . ?
C4 C5 H5 120.4 . . ?
C2 C3 C4 120.8(7) . . ?
C2 C3 C7 116.8(7) . . ?
C4 C3 C7 122.4(8) . . ?
C3 C4 C5 118.6(8) . . ?
C3 C4 H4 120.7 . . ?
C5 C4 H4 120.7 . . ?
O1 C7 O2 126.0(8) . . ?
O1 C7 C3 117.0(8) . . ?
O2 C7 C3 116.9(8) . . ?
C8 O3 Sm2 123.5(7) . 7_554 ?
C8 O3 Sm2 123.9(6) . 8_454 ?
Sm2 O3 Sm2 102.1(3) 7_554 8_454 ?

loop_
_geom_bond_atom_site_label_1
_geom_bond_atom_site_label_2
_geom_bond_distance
_geom_bond_site_symmetry_2
_geom_bond_publ_flag
Sm1 O2 2.386(6) 15 ?
Sm1 O5 2.466(7) . ?
Sm2 O5 2.369(8) . ?
Sm2 O3 2.459(7) 7 ?
Sm2 O1 2.461(7) 8_454 ?
Sm2 O6 2.531(9) . ?
Sm2 C2 2.555(7) . ?
Sm2 O1 2.589(8) . ?
Sm2 O3 2.590(8) 2 ?
Sm2 C1 2.623(8) 2 ?
Sm2 N1 2.623(8) 2 ?
O2 C7 1.257(11) . ?
O4 C8 1.234(13) . ?
C6 N1 1.369(11) . ?
C6 C5 1.376(12) . ?
C6 C8 1.511(11) . ?
O1 C7 1.256(11) . ?
O1 Sm2 2.461(7) 2 ?
C8 O3 1.267(13) . ?
O6 H6A 0.8356 . ?
O6 H6B 0.8628 . ?
C2 N1 1.339(10) . ?
C2 C3 1.348(11) . ?
O5 H5A 0.8154 . ?
N1 Sm2 2.623(8) 8_454 ?
C5 C4 1.385(12) . ?
C5 H5 0.9300 . ?
C3 C4 1.376(12) . ?
C3 C7 1.512(11) . ?
C4 H4 0.9300 . ?
O3 Sm2 2.459(7) 7_554 ?
O3 Sm2 2.590(8) 8_454 ?
